data_7711292
loop_
_publ_author_name
'Paskaruk, Katarina'
'Emslie, David J. H.'
'Britten, James F.'

_publ_section_title
;
 Coordination chemistry and structural rearrangements of the Me2PCH2AlMe2
 ambiphilic ligand
;
_journal_name_full 'Dalton Transactions'
_journal_paper_doi 10.1039/D2DT02519A
_journal_year 2022
_chemical_formula_moiety 'C14 H28 Al Cl2 Ir P2'
_chemical_formula_sum 'C14 H28 Al Cl2 Ir P2'
_chemical_formula_weight 548.38
_space_group_crystal_system orthorhombic
_space_group_IT_number 60
_space_group_name_Hall '-P 2n 2ab'
_space_group_name_H-M_alt 'P b c n'
_atom_sites_solution_hydrogens geom
_atom_sites_solution_primary dual
_audit_creation_date 2022-05-11
_audit_creation_method
;
Olex2 1.3
(compiled 2020.11.12 svn.r5f609507 for OlexSys, GUI svn.r6272)
;
_audit_update_record
;
2022-07-05 deposited with the CCDC.	2022-09-14 downloaded from the CCDC.
;
_cell_angle_alpha 90
_cell_angle_beta 90
_cell_angle_gamma 90
_cell_formula_units_Z 4
_cell_length_a 13.6878(3)
_cell_length_b 11.8285(2)
_cell_length_c 11.8398(2)
_cell_measurement_reflns_used 9590
_cell_measurement_temperature 100.0(1)
_cell_measurement_theta_max 40.25
_cell_measurement_theta_min 2.27
_cell_volume 1916.94(6)
_computing_cell_refinement 'SAINT V8.38A (Bruker, 2018)'
_computing_data_reduction 'SAINT V8.38A (Bruker, 2018)'
_computing_molecular_graphics 'Olex2 1.3 (Dolomanov et al., 2009)'
_computing_publication_material 'Olex2 1.3 (Dolomanov et al., 2009)'
_computing_structure_refinement 'SHELXL 2018/3 (Sheldrick, 2015)'
_computing_structure_solution 'SHELXT 2014/5 (Sheldrick, 2014)'
_diffrn_ambient_temperature 100.00(10)
_diffrn_measured_fraction_theta_full 1.000
_diffrn_measured_fraction_theta_max 1.000
_diffrn_measurement_device_type 'Bruker APEX-II CCD'
_diffrn_measurement_method '\f and \w scans'
_diffrn_radiation_type MoK\a
_diffrn_radiation_wavelength 0.71073
_diffrn_reflns_av_R_equivalents 0.0341
_diffrn_reflns_av_unetI/netI 0.0108
_diffrn_reflns_Laue_measured_fraction_full 1.000
_diffrn_reflns_Laue_measured_fraction_max 1.000
_diffrn_reflns_limit_h_max 24
_diffrn_reflns_limit_h_min -24
_diffrn_reflns_limit_k_max 21
_diffrn_reflns_limit_k_min -21
_diffrn_reflns_limit_l_max 21
_diffrn_reflns_limit_l_min -21
_diffrn_reflns_number 152846
_diffrn_reflns_point_group_measured_fraction_full 1.000
_diffrn_reflns_point_group_measured_fraction_max 1.000
_diffrn_reflns_theta_full 25.242
_diffrn_reflns_theta_max 40.293
_diffrn_reflns_theta_min 2.276
_diffrn_source_current 30.0
_diffrn_source_power 1.5
_diffrn_source_voltage 50.0
_diffrn_standards_number 0
_exptl_absorpt_coefficient_mu 7.446
_exptl_absorpt_correction_T_max 0.2177
_exptl_absorpt_correction_T_min 0.1020
_exptl_absorpt_correction_type multi-scan
_exptl_absorpt_process_details
;
SADABS-2016/2 (Bruker,2016/2) was used for absorption correction.
wR2(int) was 0.1031 before and 0.0409 after correction.
The Ratio of minimum to maximum transmission is 0.4685.
The \l/2 correction factor is Not present.
;
_exptl_crystal_colour 'clear orange'
_exptl_crystal_colour_lustre clear
_exptl_crystal_colour_primary orange
_exptl_crystal_density_diffrn 1.900
_exptl_crystal_description plank
_exptl_crystal_F_000 1064
_exptl_crystal_size_max 0.4
_exptl_crystal_size_mid 0.2
_exptl_crystal_size_min 0.16
_refine_diff_density_max 3.121
_refine_diff_density_min -1.285
_refine_diff_density_rms 0.129
_refine_ls_extinction_method none
_refine_ls_goodness_of_fit_ref 1.147
_refine_ls_hydrogen_treatment constr
_refine_ls_matrix_type full
_refine_ls_number_parameters 94
_refine_ls_number_reflns 6060
_refine_ls_number_restraints 0
_refine_ls_restrained_S_all 1.147
_refine_ls_R_factor_all 0.0277
_refine_ls_R_factor_gt 0.0199
_refine_ls_shift/su_max 0.002
_refine_ls_shift/su_mean 0.000
_refine_ls_structure_factor_coef Fsqd
_refine_ls_weighting_details 'w=1/[\s^2^(Fo^2^)+(0.0164P)^2^+3.0693P] where P=(Fo^2^+2Fc^2^)/3'
_refine_ls_weighting_scheme calc
_refine_ls_wR_factor_gt 0.0445
_refine_ls_wR_factor_ref 0.0483
_reflns_Friedel_coverage 0.000
_reflns_number_gt 4958
_reflns_number_total 6060
_reflns_threshold_expression 'I > 2\s(I)'
_cod_data_source_file d2dt02519a2.cif
_cod_data_source_block IrcodPPAlCl2
_cod_database_code 7711292
_shelx_shelxl_version_number 2018/3
_shelx_space_group_comment
;
The symmetry employed for this shelxl refinement is uniquely defined
by the following loop, which should always be used as a source of
symmetry information in preference to the above space-group names.
They are only intended as comments.
;
_shelx_estimated_absorpt_t_max 0.382
_shelx_estimated_absorpt_t_min 0.155
_olex2_refinement_description
;
1. Fixed Uiso
 At 1.2 times of:
  All C(H) groups, All C(H,H) groups
 At 1.5 times of:
  All C(H,H,H) groups
2.a Ternary CH refined with riding coordinates:
 C4(H4), C5(H5)
2.b Secondary CH2 refined with riding coordinates:
 C3(H3A,H3B), C6(H6A,H6B), C7(H7A,H7B)
2.c Idealised Me refined as rotating group:
 C1(H1A,H1B,H1C), C2(H2A,H2B,H2C)
;
_olex2_submission_special_instructions 'No special instructions were received'

loop_
_space_group_symop_operation_xyz
'x, y, z'
'-x+1/2, -y+1/2, z+1/2'
'-x, y, -z+1/2'
'x+1/2, -y+1/2, -z'
'-x, -y, -z'
'x-1/2, y-1/2, -z-1/2'
'x, -y, z-1/2'
'-x-1/2, y-1/2, z'

loop_
_atom_site_label
_atom_site_type_symbol
_atom_site_fract_x
_atom_site_fract_y
_atom_site_fract_z
_atom_site_U_iso_or_equiv
_atom_site_adp_type
_atom_site_occupancy
_atom_site_site_symmetry_order
_atom_site_calc_flag
_atom_site_refinement_flags_posn
_atom_site_refinement_flags_adp
_atom_site_refinement_flags_occupancy
_atom_site_disorder_assembly
_atom_site_disorder_group
Ir1 Ir 0.500000 0.68327(2) 0.750000 0.00982(2) Uani 1 2 d S T P . .
Cl1 Cl 0.40907(4) 0.21195(4) 0.85542(4) 0.02639(9) Uani 1 1 d . . . . .
P1 P 0.38033(3) 0.54792(3) 0.71839(3) 0.01230(6) Uani 1 1 d . . . . .
Al1 Al 0.500000 0.32024(6) 0.750000 0.01599(12) Uani 1 2 d S T P . .
C1 C 0.27259(12) 0.59409(14) 0.63926(15) 0.0179(3) Uani 1 1 d . . . . .
H1A H 0.292361 0.618329 0.563485 0.027 Uiso 1 1 calc R U . . .
H1B H 0.241511 0.657389 0.678772 0.027 Uiso 1 1 calc R U . . .
H1C H 0.226212 0.531264 0.633168 0.027 Uiso 1 1 calc R U . . .
C2 C 0.32469(13) 0.50545(15) 0.85174(15) 0.0196(3) Uani 1 1 d . . . . .
H2A H 0.277298 0.444907 0.837930 0.029 Uiso 1 1 calc R U . . .
H2B H 0.291350 0.570433 0.885669 0.029 Uiso 1 1 calc R U . . .
H2C H 0.375515 0.478194 0.903282 0.029 Uiso 1 1 calc R U . . .
C3 C 0.41520(12) 0.41596(13) 0.65301(13) 0.0164(2) Uani 1 1 d . . . . .
H3A H 0.450110 0.432421 0.581650 0.020 Uiso 1 1 calc R U . . .
H3B H 0.355385 0.373009 0.633817 0.020 Uiso 1 1 calc R U . . .
C4 C 0.61320(12) 0.80717(13) 0.70599(14) 0.0152(2) Uani 1 1 d . . . . .
H4 H 0.678663 0.773089 0.690263 0.018 Uiso 1 1 calc R U . . .
C5 C 0.59247(12) 0.82050(12) 0.82141(14) 0.0149(2) Uani 1 1 d . . . . .
H5 H 0.645586 0.792669 0.872297 0.018 Uiso 1 1 calc R U . . .
C6 C 0.57505(12) 0.88162(15) 0.61207(16) 0.0196(3) Uani 1 1 d . . . . .
H6A H 0.581661 0.840957 0.539380 0.024 Uiso 1 1 calc R U . . .
H6B H 0.615666 0.950734 0.607764 0.024 Uiso 1 1 calc R U . . .
C7 C 0.53247(12) 0.91604(14) 0.87163(15) 0.0176(3) Uani 1 1 d . . . . .
H7A H 0.535798 0.982597 0.821081 0.021 Uiso 1 1 calc R U . . .
H7B H 0.560595 0.937927 0.945494 0.021 Uiso 1 1 calc R U . . .

loop_
_atom_site_aniso_label
_atom_site_aniso_U_11
_atom_site_aniso_U_22
_atom_site_aniso_U_33
_atom_site_aniso_U_23
_atom_site_aniso_U_13
_atom_site_aniso_U_12
Ir1 0.00854(3) 0.00829(3) 0.01262(3) 0.000 0.00002(2) 0.000
Cl1 0.0311(2) 0.01807(16) 0.0300(2) 0.00815(15) -0.00891(17) -0.00844(16)
P1 0.01193(13) 0.01116(13) 0.01382(13) -0.00072(11) -0.00078(11) -0.00120(11)
Al1 0.0205(3) 0.0095(2) 0.0179(3) 0.000 -0.0063(2) 0.000
C1 0.0135(6) 0.0176(6) 0.0226(7) -0.0032(5) -0.0043(5) 0.0007(5)
C2 0.0195(7) 0.0206(7) 0.0187(6) 0.0006(5) 0.0039(5) -0.0060(5)
C3 0.0205(6) 0.0119(5) 0.0167(6) -0.0011(4) -0.0045(5) 0.0017(5)
C4 0.0125(5) 0.0137(5) 0.0195(6) 0.0018(4) 0.0000(5) -0.0009(4)
C5 0.0126(5) 0.0126(5) 0.0195(6) -0.0006(4) -0.0022(5) -0.0014(4)
C6 0.0149(6) 0.0191(6) 0.0248(7) 0.0084(5) 0.0009(5) -0.0017(5)
C7 0.0155(6) 0.0132(5) 0.0242(7) -0.0042(5) -0.0031(5) 0.0004(5)

loop_
_atom_type_symbol
_atom_type_description
_atom_type_scat_dispersion_real
_atom_type_scat_dispersion_imag
_atom_type_scat_source
C C 0.0033 0.0016 'International Tables Vol C Tables 4.2.6.8 and 6.1.1.4'
H H 0.0000 0.0000 'International Tables Vol C Tables 4.2.6.8 and 6.1.1.4'
Al Al 0.0645 0.0514 'International Tables Vol C Tables 4.2.6.8 and 6.1.1.4'
Cl Cl 0.1484 0.1585 'International Tables Vol C Tables 4.2.6.8 and 6.1.1.4'
Ir Ir -1.4442 7.9887 'International Tables Vol C Tables 4.2.6.8 and 6.1.1.4'
P P 0.1023 0.0942 'International Tables Vol C Tables 4.2.6.8 and 6.1.1.4'

loop_
_geom_angle_atom_site_label_1
_geom_angle_atom_site_label_2
_geom_angle_atom_site_label_3
_geom_angle
_geom_angle_site_symmetry_1
_geom_angle_site_symmetry_3
_geom_angle_publ_flag
P1 Ir1 P1 92.77(2) 3_656 . ?
C4 Ir1 P1 156.97(4) 3_656 3_656 ?
C4 Ir1 P1 90.04(4) 3_656 . ?
C4 Ir1 P1 156.97(4) . . ?
C4 Ir1 P1 90.04(4) . 3_656 ?
C4 Ir1 C4 96.25(8) 3_656 . ?
C4 Ir1 C5 79.88(6) 3_656 . ?
C4 Ir1 C5 37.04(6) . . ?
C4 Ir1 C5 79.88(6) . 3_656 ?
C4 Ir1 C5 37.04(6) 3_656 3_656 ?
C5 Ir1 P1 165.00(4) . . ?
C5 Ir1 P1 165.00(4) 3_656 3_656 ?
C5 Ir1 P1 92.32(4) . 3_656 ?
C5 Ir1 P1 92.32(4) 3_656 . ?
C5 Ir1 C5 86.32(8) . 3_656 ?
C1 P1 Ir1 116.45(6) . . ?
C2 P1 Ir1 110.19(6) . . ?
C2 P1 C1 100.88(8) . . ?
C3 P1 Ir1 118.60(6) . . ?
C3 P1 C1 104.56(7) . . ?
C3 P1 C2 104.08(8) . . ?
Cl1 Al1 Cl1 107.99(4) 3_656 . ?
C3 Al1 Cl1 109.73(5) 3_656 . ?
C3 Al1 Cl1 109.41(5) 3_656 3_656 ?
C3 Al1 Cl1 109.73(5) . 3_656 ?
C3 Al1 Cl1 109.41(5) . . ?
C3 Al1 C3 110.52(9) . 3_656 ?
P1 C1 H1A 109.5 . . ?
P1 C1 H1B 109.5 . . ?
P1 C1 H1C 109.5 . . ?
H1A C1 H1B 109.5 . . ?
H1A C1 H1C 109.5 . . ?
H1B C1 H1C 109.5 . . ?
P1 C2 H2A 109.5 . . ?
P1 C2 H2B 109.5 . . ?
P1 C2 H2C 109.5 . . ?
H2A C2 H2B 109.5 . . ?
H2A C2 H2C 109.5 . . ?
H2B C2 H2C 109.5 . . ?
P1 C3 Al1 113.52(8) . . ?
P1 C3 H3A 108.9 . . ?
P1 C3 H3B 108.9 . . ?
Al1 C3 H3A 108.9 . . ?
Al1 C3 H3B 108.9 . . ?
H3A C3 H3B 107.7 . . ?
Ir1 C4 H4 114.0 . . ?
C5 C4 Ir1 72.63(9) . . ?
C5 C4 H4 114.0 . . ?
C5 C4 C6 125.49(14) . . ?
C6 C4 Ir1 108.64(10) . . ?
C6 C4 H4 114.0 . . ?
Ir1 C5 H5 113.7 . . ?
C4 C5 Ir1 70.33(9) . . ?
C4 C5 H5 113.7 . . ?
C4 C5 C7 125.02(14) . . ?
C7 C5 Ir1 112.59(11) . . ?
C7 C5 H5 113.7 . . ?
C4 C6 H6A 109.0 . . ?
C4 C6 H6B 109.0 . . ?
C4 C6 C7 113.09(14) . 3_656 ?
H6A C6 H6B 107.8 . . ?
C7 C6 H6A 109.0 3_656 . ?
C7 C6 H6B 109.0 3_656 . ?
C5 C7 C6 111.68(13) . 3_656 ?
C5 C7 H7A 109.3 . . ?
C5 C7 H7B 109.3 . . ?
C6 C7 H7A 109.3 3_656 . ?
C6 C7 H7B 109.3 3_656 . ?
H7A C7 H7B 107.9 . . ?

loop_
_geom_bond_atom_site_label_1
_geom_bond_atom_site_label_2
_geom_bond_distance
_geom_bond_site_symmetry_2
_geom_bond_publ_flag
Ir1 P1 2.3208(4) . ?
Ir1 P1 2.3208(4) 3_656 ?
Ir1 C4 2.1955(15) . ?
Ir1 C4 2.1955(15) 3_656 ?
Ir1 C5 2.2253(15) 3_656 ?
Ir1 C5 2.2252(15) . ?
Cl1 Al1 2.1789(6) . ?
P1 C1 1.8305(16) . ?
P1 C2 1.8235(17) . ?
P1 C3 1.8065(16) . ?
Al1 C3 1.9870(16) . ?
Al1 C3 1.9870(16) 3_656 ?
C1 H1A 0.9800 . ?
C1 H1B 0.9800 . ?
C1 H1C 0.9800 . ?
C2 H2A 0.9800 . ?
C2 H2B 0.9800 . ?
C2 H2C 0.9800 . ?
C3 H3A 0.9900 . ?
C3 H3B 0.9900 . ?
C4 H4 1.0000 . ?
C4 C5 1.405(2) . ?
C4 C6 1.512(2) . ?
C5 H5 1.0000 . ?
C5 C7 1.518(2) . ?
C6 H6A 0.9900 . ?
C6 H6B 0.9900 . ?
C6 C7 1.539(2) 3_656 ?
C7 H7A 0.9900 . ?
C7 H7B 0.9900 . ?

loop_
_geom_torsion_atom_site_label_1
_geom_torsion_atom_site_label_2
_geom_torsion_atom_site_label_3
_geom_torsion_atom_site_label_4
_geom_torsion
_geom_torsion_site_symmetry_1
_geom_torsion_site_symmetry_2
_geom_torsion_site_symmetry_3
_geom_torsion_site_symmetry_4
_geom_torsion_publ_flag
Ir1 P1 C3 Al1 67.86(10) . . . . ?
Ir1 C4 C5 C7 -104.33(15) . . . . ?
Ir1 C4 C6 C7 41.44(17) . . . 3_656 ?
Ir1 C5 C7 C6 14.38(17) . . . 3_656 ?
C1 P1 C3 Al1 -160.41(9) . . . . ?
C2 P1 C3 Al1 -54.97(11) . . . . ?
C4 C5 C7 C6 95.54(19) . . . 3_656 ?
C5 C4 C6 C7 -40.1(2) . . . 3_656 ?
C6 C4 C5 Ir1 100.85(15) . . . . ?
C6 C4 C5 C7 -3.5(2) . . . . ?
